data_7203168
loop_
_publ_author_name
'Covelo, Berta'
'Carballo, Rosa'
'V\'azquez-L\'opez, Ezequiel M.'
'Garc\'ia-Mart\'inez, Emilia'
'Casti\~neiras, Alfonso'
'Balboa, Susana'
'Nicl\'os, Juan'

_publ_section_title
;
 Supramolecular architectures of neutral and cationic complexes of
 transition metals with lactate and 1,10-phenanthroline
;
_journal_issue 2
_journal_name_full CrystEngComm
_journal_page_first 167
_journal_paper_doi 10.1039/b515539h
_journal_volume 8
_journal_year 2006
_chemical_formula_sum 'C18 H22 Co N2 O8'
_chemical_formula_weight 453.31
_chemical_name_systematic
;
?
;
_space_group_IT_number 43
_symmetry_cell_setting orthorhombic
_symmetry_space_group_name_Hall 'F 2 -2d'
_symmetry_space_group_name_H-M 'F d d 2'
_atom_sites_solution_hydrogens difmap
_atom_sites_solution_primary direct
_atom_sites_solution_secondary difmap
_audit_creation_method SHELXL-97
_cell_angle_alpha 90.00
_cell_angle_beta 90.00
_cell_angle_gamma 90.00
_cell_formula_units_Z 8
_cell_length_a 13.1537(15)
_cell_length_b 28.617(3)
_cell_length_c 10.3650(11)
_cell_measurement_temperature 293(2)
_cell_volume 3901.6(7)
_computing_cell_refinement 'Bruker SMART'
_computing_data_collection 'Bruker SMART'
_computing_data_reduction 'Bruker SHELXTL'
_computing_molecular_graphics 'Bruker SHELXTL'
_computing_publication_material 'Bruker SHELXTL'
_computing_structure_refinement 'SHELXL-97 (Sheldrick, 1997)'
_computing_structure_solution 'SHELXS-97 (Sheldrick, 1990)'
_diffrn_ambient_temperature 293(2)
_diffrn_measured_fraction_theta_full 0.986
_diffrn_measured_fraction_theta_max 0.986
_diffrn_measurement_device_type 'CCD area detector'
_diffrn_measurement_method 'phi and omega scans'
_diffrn_radiation_monochromator graphite
_diffrn_radiation_source 'fine-focus sealed tube'
_diffrn_radiation_type MoK\a
_diffrn_radiation_wavelength 0.71073
_diffrn_reflns_av_R_equivalents 0.0565
_diffrn_reflns_av_sigmaI/netI 0.0902
_diffrn_reflns_limit_h_max 14
_diffrn_reflns_limit_h_min -17
_diffrn_reflns_limit_k_max 33
_diffrn_reflns_limit_k_min -37
_diffrn_reflns_limit_l_max 7
_diffrn_reflns_limit_l_min -13
_diffrn_reflns_number 5846
_diffrn_reflns_theta_full 28.05
_diffrn_reflns_theta_max 28.05
_diffrn_reflns_theta_min 2.60
_exptl_absorpt_coefficient_mu 0.929
_exptl_absorpt_correction_T_max 1.0000
_exptl_absorpt_correction_T_min 0.7752
_exptl_absorpt_correction_type multi-scan
_exptl_crystal_colour orange
_exptl_crystal_density_diffrn 1.543
_exptl_crystal_density_method 'not measured'
_exptl_crystal_description prism
_exptl_crystal_F_000 1880
_exptl_crystal_size_max .30
_exptl_crystal_size_mid .14
_exptl_crystal_size_min .08
_refine_diff_density_max 0.522
_refine_diff_density_min -0.250
_refine_diff_density_rms 0.045
_refine_ls_abs_structure_details 'Flack H D (1983), Acta Cryst. A39, 876-881'
_refine_ls_abs_structure_Flack 0.07(2)
_refine_ls_extinction_method none
_refine_ls_goodness_of_fit_ref 0.856
_refine_ls_hydrogen_treatment mixed
_refine_ls_matrix_type full
_refine_ls_number_parameters 139
_refine_ls_number_reflns 1965
_refine_ls_number_restraints 2
_refine_ls_restrained_S_all 0.857
_refine_ls_R_factor_all 0.1026
_refine_ls_R_factor_gt 0.0432
_refine_ls_shift/su_max 0.003
_refine_ls_shift/su_mean 0.000
_refine_ls_structure_factor_coef Fsqd
_refine_ls_weighting_details 'calc w=1/[\s^2^(Fo^2^)+(0.0234P)^2^+0.0000P] where P=(Fo^2^+2Fc^2^)/3'
_refine_ls_weighting_scheme calc
_refine_ls_wR_factor_gt 0.0642
_refine_ls_wR_factor_ref 0.0747
_reflns_number_gt 1122
_reflns_number_total 1965
_reflns_threshold_expression >2sigma(I)
_cod_data_source_file b515539h.txt
_cod_data_source_block cold2_colphen
_cod_depositor_comments
;
The following automatic conversions were performed:
'_symmetry_cell_setting' value 'Orthorhombic' changed to 'orthorhombic'
according to '/home/saulius/struct/CIF-dictionaries/cif_core.dic'
dictionary named 'cif_core.dic' version 2.4.1 from 2010-06-29.

Automatic conversion script
Id: cif_fix_enum 1527 2010-12-29 10:47:43Z saulius 
;
_cod_original_sg_symbol_H-M Fdd2
_cod_database_code 7203168

loop_
_symmetry_equiv_pos_as_xyz
'x, y, z'
'-x, -y, z'
'x+1/4, -y+1/4, z+1/4'
'-x+1/4, y+1/4, z+1/4'
'x, y+1/2, z+1/2'
'-x, -y+1/2, z+1/2'
'x+1/4, -y+3/4, z+3/4'
'-x+1/4, y+3/4, z+3/4'
'x+1/2, y, z+1/2'
'-x+1/2, -y, z+1/2'
'x+3/4, -y+1/4, z+3/4'
'-x+3/4, y+1/4, z+3/4'
'x+1/2, y+1/2, z'
'-x+1/2, -y+1/2, z'
'x+3/4, -y+3/4, z+1/4'
'-x+3/4, y+3/4, z+1/4'

loop_
_atom_site_label
_atom_site_type_symbol
_atom_site_fract_x
_atom_site_fract_y
_atom_site_fract_z
_atom_site_U_iso_or_equiv
_atom_site_adp_type
_atom_site_occupancy
_atom_site_symmetry_multiplicity
_atom_site_calc_flag
_atom_site_refinement_flags
_atom_site_disorder_assembly
_atom_site_disorder_group
Co Co 0.2500 0.2500 0.03810(8) 0.0530(2) Uani 1 2 d S . .
O11 O 0.2090(3) 0.30090(11) 0.1660(3) 0.0631(10) Uani 1 1 d . . .
O12 O 0.0886(3) 0.32761(9) 0.2939(4) 0.0790(9) Uani 1 1 d . . .
O13 O 0.0944(2) 0.23692(10) 0.0645(3) 0.0591(9) Uani 1 1 d D . .
H13 H 0.066(3) 0.2102(10) 0.047(5) 0.105(19) Uiso 1 1 d D . .
C11 C 0.1219(4) 0.29867(15) 0.2141(4) 0.0558(13) Uani 1 1 d . . .
C12 C 0.0501(4) 0.25820(14) 0.1770(4) 0.0611(13) Uani 1 1 d . . .
H12 H -0.0162 0.2712 0.1536 0.073 Uiso 1 1 calc R . .
C13 C 0.0358(3) 0.22432(14) 0.2858(6) 0.0844(16) Uani 1 1 d . . .
H13A H -0.0099 0.2000 0.2594 0.127 Uiso 1 1 calc R . .
H13B H 0.0079 0.2404 0.3591 0.127 Uiso 1 1 calc R . .
H13C H 0.1003 0.2109 0.3087 0.127 Uiso 1 1 calc R . .
N1 N 0.2599(3) 0.20389(15) -0.1222(3) 0.0538(12) Uani 1 1 d . . .
C1 C 0.2700(4) 0.15760(16) -0.1226(4) 0.0611(14) Uani 1 1 d . . .
H1 H 0.2714 0.1423 -0.0435 0.073 Uiso 1 1 calc R . .
C2 C 0.2785(4) 0.13107(16) -0.2327(5) 0.0720(14) Uani 1 1 d . . .
H2 H 0.2867 0.0988 -0.2272 0.086 Uiso 1 1 calc R . .
C3 C 0.2749(4) 0.15252(17) -0.3500(5) 0.0716(16) Uani 1 1 d . . .
H3 H 0.2808 0.1349 -0.4251 0.086 Uiso 1 1 calc R . .
C4 C 0.2621(4) 0.20121(15) -0.3574(5) 0.0570(13) Uani 1 1 d . . .
C5 C 0.2561(3) 0.22501(12) -0.2396(4) 0.0453(10) Uani 1 1 d . . .
C6 C 0.2559(5) 0.22659(13) -0.4741(6) 0.0718(13) Uani 1 1 d . . .
H6 H 0.2601 0.2107 -0.5523 0.086 Uiso 1 1 calc R . .
O1 O 0.2331(2) 0.40365(10) 0.2728(4) 0.0783(10) Uani 1 1 d . . .
H1W H 0.2767 0.4069 0.1939 0.096(18) Uiso 1 1 d . . .
H2W H 0.2066 0.3719 0.2654 0.13(2) Uiso 1 1 d . . .

loop_
_atom_site_aniso_label
_atom_site_aniso_U_11
_atom_site_aniso_U_22
_atom_site_aniso_U_33
_atom_site_aniso_U_23
_atom_site_aniso_U_13
_atom_site_aniso_U_12
Co 0.0719(6) 0.0429(4) 0.0442(5) 0.000 0.000 -0.0064(6)
O11 0.079(3) 0.0439(19) 0.066(3) -0.0141(17) 0.012(2) -0.009(2)
O12 0.116(3) 0.0473(17) 0.074(2) -0.0108(19) 0.012(2) 0.0103(17)
O13 0.080(2) 0.055(2) 0.042(2) -0.0086(15) 0.0030(16) -0.0120(17)
C11 0.086(4) 0.040(3) 0.041(3) 0.007(2) -0.002(3) 0.007(3)
C12 0.076(4) 0.051(3) 0.057(3) 0.001(2) 0.003(2) 0.006(3)
C13 0.118(5) 0.071(3) 0.065(3) 0.005(4) 0.005(5) -0.008(3)
N1 0.067(3) 0.048(3) 0.047(3) 0.0048(19) 0.003(2) -0.005(2)
C1 0.078(4) 0.050(3) 0.055(3) 0.003(2) 0.007(3) -0.007(3)
C2 0.107(4) 0.045(3) 0.064(4) -0.014(3) 0.011(3) -0.001(3)
C3 0.085(4) 0.068(3) 0.062(3) -0.025(3) 0.009(3) -0.002(3)
C4 0.067(4) 0.054(3) 0.050(3) -0.010(2) 0.002(3) -0.001(3)
C5 0.048(3) 0.052(2) 0.036(3) -0.0041(19) -0.001(2) -0.005(2)
C6 0.090(4) 0.086(3) 0.039(3) -0.001(4) -0.004(3) 0.008(4)
O1 0.100(3) 0.0477(19) 0.087(3) -0.0132(17) 0.014(3) 0.0011(17)

loop_
_atom_type_symbol
_atom_type_description
_atom_type_scat_dispersion_real
_atom_type_scat_dispersion_imag
_atom_type_scat_source
C C 0.0033 0.0016 'International Tables Vol C Tables 4.2.6.8 and 6.1.1.4'
H H 0.0000 0.0000 'International Tables Vol C Tables 4.2.6.8 and 6.1.1.4'
N N 0.0061 0.0033 'International Tables Vol C Tables 4.2.6.8 and 6.1.1.4'
O O 0.0106 0.0060 'International Tables Vol C Tables 4.2.6.8 and 6.1.1.4'
Co Co 0.3494 0.9721 'International Tables Vol C Tables 4.2.6.8 and 6.1.1.4'

loop_
_geom_angle_atom_site_label_1
_geom_angle_atom_site_label_2
_geom_angle_atom_site_label_3
_geom_angle
_geom_angle_site_symmetry_1
_geom_angle_site_symmetry_3
_geom_angle_publ_flag
O11 Co O11 99.0(2) 14 . ?
O11 Co O13 77.60(14) 14 14 ?
O11 Co O13 92.61(13) . 14 ?
O11 Co O13 92.61(13) 14 . ?
O11 Co O13 77.60(14) . . ?
O13 Co O13 165.02(17) 14 . ?
O11 Co N1 92.78(12) 14 . ?
O11 Co N1 165.11(17) . . ?
O13 Co N1 98.79(13) 14 . ?
O13 Co N1 92.92(13) . . ?
O11 Co N1 165.11(17) 14 14 ?
O11 Co N1 92.78(12) . 14 ?
O13 Co N1 92.92(13) 14 14 ?
O13 Co N1 98.79(13) . 14 ?
N1 Co N1 77.2(2) . 14 ?
C11 O11 Co 117.6(3) . . ?
C12 O13 Co 115.2(3) . . ?
O12 C11 O11 123.4(5) . . ?
O12 C11 C12 116.6(5) . . ?
O11 C11 C12 120.0(4) . . ?
O13 C12 C13 112.8(3) . . ?
O13 C12 C11 105.8(4) . . ?
C13 C12 C11 112.0(4) . . ?
C1 N1 C5 116.3(4) . . ?
C1 N1 Co 128.8(3) . . ?
C5 N1 Co 114.9(3) . . ?
N1 C1 C2 124.1(4) . . ?
C3 C2 C1 119.2(4) . . ?
C2 C3 C4 120.0(5) . . ?
C5 C4 C3 116.2(4) . . ?
C5 C4 C6 119.5(4) . . ?
C3 C4 C6 124.3(4) . . ?
N1 C5 C4 124.2(4) . . ?
N1 C5 C5 116.5(2) . 14 ?
C4 C5 C5 119.3(2) . 14 ?
C6 C6 C4 121.1(3) 14 . ?

loop_
_geom_bond_atom_site_label_1
_geom_bond_atom_site_label_2
_geom_bond_distance
_geom_bond_site_symmetry_2
_geom_bond_publ_flag
Co O11 2.042(3) 14 ?
Co O11 2.042(3) . ?
Co O13 2.098(3) 14 ?
Co O13 2.098(3) . ?
Co N1 2.126(4) . ?
Co N1 2.126(4) 14 ?
O11 C11 1.252(6) . ?
O12 C11 1.249(5) . ?
O13 C12 1.439(5) . ?
C11 C12 1.543(6) . ?
C12 C13 1.499(6) . ?
N1 C1 1.331(6) . ?
N1 C5 1.359(4) . ?
C1 C2 1.375(6) . ?
C2 C3 1.363(6) . ?
C3 C4 1.406(5) . ?
C4 C5 1.401(5) . ?
C4 C6 1.413(6) . ?
C5 C5 1.439(7) 14 ?
C6 C6 1.349(7) 14 ?

loop_
_geom_hbond_atom_site_label_D
_geom_hbond_atom_site_label_H
_geom_hbond_atom_site_label_A
_geom_hbond_distance_DH
_geom_hbond_distance_HA
_geom_hbond_distance_DA
_geom_hbond_angle_DHA
_geom_hbond_site_symmetry_A
O13 H13 O1 0.868(19) 1.76(2) 2.628(4) 175(5) 8_544
O1 H1W O12 1.00 1.81 2.800(5) 168 7_554
O1 H2W O12 0.98 2.02 2.898(4) 148 .
O1 H2W O11 0.98 2.28 3.158(4) 149 .
C1 H1 O12 0.93 2.52 3.203(5) 130.8 8_544
